data_7010083
loop_
_publ_author_name
'Adams, Harry'
'Allott, Christopher'
'Bancroft, Matthew N.'
'Morris, Michael J.'

_publ_section_title
;
 Wraparound ligands: addition of activated alkynes to sulfur- and
 thiolate-bridged dimolybdenum complexes derived from trithiocarbonates
;
_journal_issue 24
_journal_name_full 'Journal of the Chemical Society, Dalton Transactions'
_journal_page_first 4520
_journal_paper_doi 10.1039/b005700m
_journal_year 2000
_chemical_formula_sum 'C25 H28 Mo2 O8 S3'
_chemical_formula_weight 744.53
_chemical_name_systematic
; 
 ? 
;
_space_group_IT_number 14
_symmetry_cell_setting monoclinic
_symmetry_space_group_name_Hall '-P 2yn'
_symmetry_space_group_name_H-M 'P 1 21/n 1'
_atom_sites_solution_hydrogens geom
_atom_sites_solution_primary direct
_atom_sites_solution_secondary difmap
_audit_creation_method SHELXL-97
_cell_angle_alpha 90.00
_cell_angle_beta 90.7700(10)
_cell_angle_gamma 90.00
_cell_formula_units_Z 4
_cell_length_a 9.9813(5)
_cell_length_b 16.7621(9)
_cell_length_c 16.0913(9)
_cell_measurement_temperature 150(2)
_cell_volume 2692.0(2)
_computing_structure_refinement 'SHELXL-97 (Sheldrick, 1997)'
_computing_structure_solution 'SHELXS-97 (Sheldrick, 1990)'
_diffrn_ambient_temperature 150(2)
_diffrn_measured_fraction_theta_full 0.998
_diffrn_measured_fraction_theta_max 0.998
_diffrn_radiation_monochromator graphite
_diffrn_radiation_source 'fine-focus sealed tube'
_diffrn_radiation_type MoK\a
_diffrn_radiation_wavelength 0.71073
_diffrn_reflns_av_R_equivalents 0.0614
_diffrn_reflns_av_sigmaI/netI 0.0532
_diffrn_reflns_limit_h_max 9
_diffrn_reflns_limit_h_min -11
_diffrn_reflns_limit_k_max 18
_diffrn_reflns_limit_k_min -18
_diffrn_reflns_limit_l_max 17
_diffrn_reflns_limit_l_min -14
_diffrn_reflns_number 11814
_diffrn_reflns_theta_full 23.29
_diffrn_reflns_theta_max 23.29
_diffrn_reflns_theta_min 1.75
_exptl_absorpt_coefficient_mu 1.213
_exptl_absorpt_correction_T_max 0.9645
_exptl_absorpt_correction_T_min 0.9419
_exptl_absorpt_correction_type 'semi empirical'
_exptl_crystal_colour 'deep red'
_exptl_crystal_density_diffrn 1.837
_exptl_crystal_density_method 'not measured'
_exptl_crystal_description blocks
_exptl_crystal_F_000 1496
_exptl_crystal_size_max 0.05
_exptl_crystal_size_mid 0.05
_exptl_crystal_size_min 0.03
_refine_diff_density_max 1.716
_refine_diff_density_min -0.618
_refine_diff_density_rms 0.152
_refine_ls_extinction_method none
_refine_ls_goodness_of_fit_ref 1.138
_refine_ls_hydrogen_treatment mixed
_refine_ls_matrix_type full
_refine_ls_number_parameters 343
_refine_ls_number_reflns 3867
_refine_ls_number_restraints 0
_refine_ls_restrained_S_all 1.138
_refine_ls_R_factor_all 0.0565
_refine_ls_R_factor_gt 0.0451
_refine_ls_shift/su_max 0.000
_refine_ls_shift/su_mean 0.000
_refine_ls_structure_factor_coef Fsqd
_refine_ls_weighting_details 'calc w=1/[\s^2^(Fo^2^)+(0.0707P)^2^+0.0000P] where P=(Fo^2^+2Fc^2^)/3'
_refine_ls_weighting_scheme calc
_refine_ls_wR_factor_gt 0.1071
_refine_ls_wR_factor_ref 0.1161
_reflns_number_gt 3121
_reflns_number_total 3867
_reflns_threshold_expression >2sigma(I)
_cod_data_source_file b005700m.txt
_cod_data_source_block ims1ta
_cod_depositor_comments
;
The following automatic conversions were performed:
'_atom_site_symetry_multiplicity' tag replaced with
'_atom_site_symmetry_multiplicity'.

Automatic conversion script
Id: cif_correct_tags 1440 2010-10-19 06:21:57Z saulius 

The following automatic conversions were performed:
'_symmetry_cell_setting' value 'Monoclinic' changed to 'monoclinic'
according to '/home/saulius/struct/CIF-dictionaries/cif_core.dic'
dictionary named 'cif_core.dic' version 2.4.1 from 2010-06-29.

Automatic conversion script
Id: cif_fix_enum 1527 2010-12-29 10:47:43Z saulius 
;
_cod_original_sg_symbol_H-M P2(1)/n
_cod_database_code 7010083

loop_
_symmetry_equiv_pos_as_xyz
'x, y, z'
'-x+1/2, y+1/2, -z+1/2'
'-x, -y, -z'
'x-1/2, -y-1/2, z-1/2'

loop_
_atom_site_label
_atom_site_type_symbol
_atom_site_fract_x
_atom_site_fract_y
_atom_site_fract_z
_atom_site_U_iso_or_equiv
_atom_site_adp_type
_atom_site_occupancy
_atom_site_symmetry_multiplicity
_atom_site_calc_flag
_atom_site_refinement_flags
_atom_site_disorder_assembly
_atom_site_disorder_group
Mo1 Mo 0.26541(4) 0.14156(3) 0.48436(3) 0.02205(18) Uani 1 1 d . . .
Mo2 Mo 0.29961(4) 0.19107(3) 0.32507(3) 0.02130(18) Uani 1 1 d . . .
S1 S 0.16752(13) 0.02911(8) 0.40540(8) 0.0258(3) Uani 1 1 d . . .
S2 S 0.08340(15) 0.33530(9) 0.50886(10) 0.0358(4) Uani 1 1 d . . .
S3 S 0.45957(12) 0.11373(8) 0.40200(8) 0.0239(3) Uani 1 1 d . . .
O1 O -0.0557(4) 0.1821(2) 0.3118(3) 0.0409(11) Uani 1 1 d . . .
O2 O -0.1000(4) 0.1865(3) 0.4459(3) 0.0503(12) Uani 1 1 d . . .
O3 O 0.5446(3) 0.3021(2) 0.4329(2) 0.0320(9) Uani 1 1 d . . .
O4 O 0.4307(4) 0.3316(2) 0.5479(3) 0.0375(10) Uani 1 1 d . . .
O5 O 0.4684(4) -0.0375(2) 0.2389(2) 0.0298(9) Uani 1 1 d . . .
O6 O 0.5720(4) 0.0792(2) 0.2190(3) 0.0354(10) Uani 1 1 d . . .
O7 O 0.0469(3) 0.0125(2) 0.2438(2) 0.0332(9) Uani 1 1 d . . .
O8 O 0.2240(4) 0.0391(2) 0.1639(2) 0.0313(9) Uani 1 1 d . . .
C1 C 0.1896(6) 0.0615(3) 0.5944(3) 0.0341(14) Uani 1 1 d . . .
H1A H 0.1347 0.0119 0.5880 0.041 Uiso 1 1 calc R . .
C2 C 0.1380(6) 0.1388(3) 0.6050(4) 0.0359(15) Uani 1 1 d . . .
H2A H 0.0413 0.1537 0.6096 0.043 Uiso 1 1 calc R . .
C3 C 0.2494(6) 0.1904(3) 0.6167(4) 0.0352(14) Uani 1 1 d . . .
H3A H 0.2439 0.2481 0.6317 0.042 Uiso 1 1 calc R . .
C4 C 0.3703(6) 0.1458(3) 0.6099(3) 0.0345(14) Uani 1 1 d . . .
H4A H 0.4632 0.1653 0.6219 0.041 Uiso 1 1 calc R . .
C5 C 0.3300(6) 0.0646(3) 0.5957(3) 0.0324(14) Uani 1 1 d . . .
H5A H 0.3914 0.0176 0.5935 0.039 Uiso 1 1 calc R . .
C6 C 0.3545(6) 0.2115(4) 0.1859(4) 0.0384(15) Uani 1 1 d . . .
H6A H 0.3972 0.1716 0.1484 0.046 Uiso 1 1 calc R . .
C7 C 0.2166(6) 0.2256(3) 0.1927(3) 0.0328(14) Uani 1 1 d . . .
H7A H 0.1435 0.1976 0.1612 0.039 Uiso 1 1 calc R . .
C8 C 0.2011(6) 0.2928(3) 0.2447(4) 0.0361(14) Uani 1 1 d . . .
H8A H 0.1140 0.3195 0.2570 0.043 Uiso 1 1 calc R . .
C9 C 0.3268(7) 0.3194(4) 0.2720(4) 0.0473(18) Uani 1 1 d . . .
H9A H 0.3457 0.3689 0.3049 0.057 Uiso 1 1 calc R . .
C10 C 0.4230(7) 0.2686(4) 0.2359(4) 0.0515(19) Uani 1 1 d . . .
H10A H 0.5223 0.2763 0.2387 0.062 Uiso 1 1 calc R . .
C11 C 0.3219(5) 0.2595(3) 0.4376(3) 0.0252(12) Uani 1 1 d . . .
C12 C 0.1239(5) 0.2050(3) 0.4001(3) 0.0243(12) Uani 1 1 d . . .
C13 C 0.1801(5) 0.2666(3) 0.4514(3) 0.0246(12) Uani 1 1 d . . .
C14 C 0.1803(6) 0.4260(3) 0.5038(4) 0.0451(16) Uani 1 1 d . . .
H14A H 0.1343 0.4684 0.5342 0.068 Uiso 1 1 calc R . .
H14B H 0.1902 0.4420 0.4456 0.068 Uiso 1 1 calc R . .
H14C H 0.2691 0.4170 0.5289 0.068 Uiso 1 1 calc R . .
C15 C 0.2512(6) -0.0649(3) 0.4266(4) 0.0335(14) Uani 1 1 d . . .
H15A H 0.2085 -0.1073 0.3938 0.050 Uiso 1 1 calc R . .
H15B H 0.2446 -0.0775 0.4859 0.050 Uiso 1 1 calc R . .
H15C H 0.3458 -0.0607 0.4116 0.050 Uiso 1 1 calc R . .
C16 C -0.0205(5) 0.1906(3) 0.3919(3) 0.0255(13) Uani 1 1 d . . .
C17 C -0.1965(6) 0.1627(5) 0.2934(5) 0.059(2) Uani 1 1 d . . .
H17A H -0.2098 0.1581 0.2331 0.088 Uiso 1 1 calc R . .
H17B H -0.2542 0.2051 0.3149 0.088 Uiso 1 1 calc R . .
H17C H -0.2195 0.1119 0.3199 0.088 Uiso 1 1 calc R . .
C18 C 0.4328(5) 0.3015(3) 0.4816(3) 0.0274(13) Uani 1 1 d . . .
C19 C 0.6637(6) 0.3336(4) 0.4716(4) 0.0420(15) Uani 1 1 d . . .
H19A H 0.7377 0.3315 0.4322 0.063 Uiso 1 1 calc R . .
H19B H 0.6866 0.3018 0.5208 0.063 Uiso 1 1 calc R . .
H19C H 0.6482 0.3891 0.4881 0.063 Uiso 1 1 calc R . .
C20 C 0.2422(5) 0.0594(3) 0.3115(3) 0.0239(12) Uani 1 1 d . . .
C21 C 0.3846(5) 0.0730(3) 0.3104(3) 0.0222(12) Uani 1 1 d . . .
C22 C 0.4834(5) 0.0411(3) 0.2493(3) 0.0254(12) Uani 1 1 d . . .
C23 C 0.5676(6) -0.0744(3) 0.1861(4) 0.0373(15) Uani 1 1 d . . .
H23A H 0.5493 -0.1317 0.1815 0.056 Uiso 1 1 calc R . .
H23B H 0.6572 -0.0663 0.2103 0.056 Uiso 1 1 calc R . .
H23C H 0.5633 -0.0501 0.1307 0.056 Uiso 1 1 calc R . .
C24 C 0.1741(5) 0.0372(3) 0.2312(4) 0.0274(13) Uani 1 1 d . . .
C25 C -0.0310(6) -0.0001(4) 0.1709(4) 0.0439(16) Uani 1 1 d . . .
H25A H -0.1211 -0.0176 0.1861 0.066 Uiso 1 1 calc R . .
H25B H 0.0113 -0.0411 0.1368 0.066 Uiso 1 1 calc R . .
H25C H -0.0372 0.0498 0.1393 0.066 Uiso 1 1 calc R . .

loop_
_atom_site_aniso_label
_atom_site_aniso_U_11
_atom_site_aniso_U_22
_atom_site_aniso_U_33
_atom_site_aniso_U_23
_atom_site_aniso_U_13
_atom_site_aniso_U_12
Mo1 0.0214(3) 0.0225(3) 0.0223(3) 0.00079(19) 0.0020(2) 0.00076(18)
Mo2 0.0191(3) 0.0225(3) 0.0223(3) 0.00095(19) 0.00159(19) -0.00099(18)
S1 0.0228(7) 0.0272(7) 0.0274(8) 0.0005(6) 0.0034(6) -0.0035(6)
S2 0.0361(9) 0.0331(8) 0.0385(9) -0.0007(7) 0.0125(7) 0.0075(7)
S3 0.0190(7) 0.0277(7) 0.0250(8) -0.0005(6) 0.0001(5) 0.0005(5)
O1 0.019(2) 0.050(3) 0.054(3) 0.008(2) -0.0026(19) -0.0027(17)
O2 0.024(2) 0.085(4) 0.042(3) 0.010(2) 0.010(2) -0.004(2)
O3 0.025(2) 0.036(2) 0.035(2) -0.0030(18) 0.0010(17) -0.0091(16)
O4 0.036(2) 0.040(2) 0.036(3) -0.011(2) 0.0024(19) -0.0037(19)
O5 0.028(2) 0.024(2) 0.038(2) -0.0031(17) 0.0120(17) -0.0002(16)
O6 0.026(2) 0.032(2) 0.048(3) -0.0036(19) 0.0159(19) -0.0037(18)
O7 0.020(2) 0.038(2) 0.041(2) 0.0008(19) -0.0044(17) -0.0068(17)
O8 0.034(2) 0.041(2) 0.019(2) -0.0038(17) -0.0034(17) 0.0046(18)
C1 0.040(4) 0.035(3) 0.027(3) 0.007(3) 0.006(3) -0.002(3)
C2 0.034(3) 0.049(4) 0.025(3) 0.002(3) 0.008(3) 0.007(3)
C3 0.055(4) 0.023(3) 0.027(3) -0.005(2) 0.002(3) 0.007(3)
C4 0.038(4) 0.044(4) 0.021(3) 0.002(3) -0.008(3) -0.005(3)
C5 0.038(4) 0.035(3) 0.025(3) 0.009(3) 0.002(3) 0.007(3)
C6 0.044(4) 0.042(4) 0.029(3) 0.006(3) 0.019(3) 0.009(3)
C7 0.039(4) 0.029(3) 0.030(3) 0.009(3) -0.001(3) -0.004(3)
C8 0.047(4) 0.031(3) 0.031(3) 0.011(3) 0.008(3) 0.011(3)
C9 0.079(5) 0.029(3) 0.034(4) 0.007(3) -0.002(3) -0.019(3)
C10 0.037(4) 0.069(5) 0.048(4) 0.036(4) 0.001(3) -0.016(4)
C11 0.028(3) 0.019(3) 0.029(3) 0.000(2) 0.003(2) -0.001(2)
C12 0.020(3) 0.030(3) 0.023(3) 0.004(2) 0.003(2) 0.004(2)
C13 0.023(3) 0.026(3) 0.024(3) 0.009(2) 0.004(2) 0.006(2)
C14 0.047(4) 0.028(3) 0.061(5) -0.004(3) 0.008(3) -0.001(3)
C15 0.038(3) 0.024(3) 0.038(4) 0.003(3) 0.007(3) 0.001(3)
C16 0.026(3) 0.026(3) 0.025(3) 0.005(2) -0.007(3) 0.002(2)
C17 0.030(4) 0.075(5) 0.071(5) 0.017(4) -0.017(3) -0.020(3)
C18 0.033(3) 0.029(3) 0.021(3) 0.000(3) -0.001(2) 0.001(2)
C19 0.031(3) 0.062(4) 0.033(4) -0.006(3) -0.004(3) -0.015(3)
C20 0.022(3) 0.030(3) 0.020(3) 0.001(2) 0.007(2) 0.002(2)
C21 0.028(3) 0.024(3) 0.015(3) 0.000(2) -0.001(2) 0.000(2)
C22 0.020(3) 0.030(3) 0.026(3) -0.002(2) 0.001(2) 0.004(2)
C23 0.032(3) 0.035(3) 0.045(4) -0.009(3) 0.012(3) -0.001(3)
C24 0.026(3) 0.018(3) 0.038(4) -0.001(2) -0.003(3) 0.002(2)
C25 0.037(4) 0.049(4) 0.045(4) 0.006(3) -0.018(3) -0.008(3)

loop_
_atom_type_symbol
_atom_type_description
_atom_type_scat_dispersion_real
_atom_type_scat_dispersion_imag
_atom_type_scat_source
C C 0.0033 0.0016 'International Tables Vol C Tables 4.2.6.8 and 6.1.1.4'
H H 0.0000 0.0000 'International Tables Vol C Tables 4.2.6.8 and 6.1.1.4'
O O 0.0106 0.0060 'International Tables Vol C Tables 4.2.6.8 and 6.1.1.4'
S S 0.1246 0.1234 'International Tables Vol C Tables 4.2.6.8 and 6.1.1.4'
Mo Mo -1.6832 0.6857 'International Tables Vol C Tables 4.2.6.8 and 6.1.1.4'

loop_
_geom_angle_atom_site_label_1
_geom_angle_atom_site_label_2
_geom_angle_atom_site_label_3
_geom_angle
_geom_angle_site_symmetry_1
_geom_angle_site_symmetry_3
_geom_angle_publ_flag
C11 Mo1 C12 61.45(19) . . ?
C11 Mo1 C4 99.2(2) . . ?
C12 Mo1 C4 144.5(2) . . ?
C11 Mo1 C3 91.0(2) . . ?
C12 Mo1 C3 110.2(2) . . ?
C4 Mo1 C3 36.5(2) . . ?
C11 Mo1 C5 134.8(2) . . ?
C12 Mo1 C5 156.6(2) . . ?
C4 Mo1 C5 36.7(2) . . ?
C3 Mo1 C5 59.8(2) . . ?
C11 Mo1 C13 37.08(18) . . ?
C12 Mo1 C13 36.69(19) . . ?
C4 Mo1 C13 109.9(2) . . ?
C3 Mo1 C13 81.96(19) . . ?
C5 Mo1 C13 141.73(19) . . ?
C11 Mo1 C2 116.6(2) . . ?
C12 Mo1 C2 99.7(2) . . ?
C4 Mo1 C2 60.6(2) . . ?
C3 Mo1 C2 35.7(2) . . ?
C5 Mo1 C2 59.4(2) . . ?
C13 Mo1 C2 90.31(19) . . ?
C11 Mo1 C1 149.2(2) . . ?
C12 Mo1 C1 121.65(19) . . ?
C4 Mo1 C1 59.7(2) . . ?
C3 Mo1 C1 58.5(2) . . ?
C5 Mo1 C1 35.11(19) . . ?
C13 Mo1 C1 124.46(19) . . ?
C2 Mo1 C1 34.88(19) . . ?
C11 Mo1 S3 76.89(14) . . ?
C12 Mo1 S3 105.49(13) . . ?
C4 Mo1 S3 97.56(16) . . ?
C3 Mo1 S3 130.39(16) . . ?
C5 Mo1 S3 95.80(15) . . ?
C13 Mo1 S3 110.15(13) . . ?
C2 Mo1 S3 154.83(15) . . ?
C1 Mo1 S3 124.95(14) . . ?
C11 Mo1 S1 127.89(15) . . ?
C12 Mo1 S1 78.85(14) . . ?
C4 Mo1 S1 131.18(15) . . ?
C3 Mo1 S1 136.06(15) . . ?
C5 Mo1 S1 94.47(15) . . ?
C13 Mo1 S1 115.49(14) . . ?
C2 Mo1 S1 101.35(15) . . ?
C1 Mo1 S1 79.80(15) . . ?
S3 Mo1 S1 83.38(4) . . ?
C11 Mo1 Mo2 50.60(14) . . ?
C12 Mo1 Mo2 50.51(13) . . ?
C4 Mo1 Mo2 140.27(15) . . ?
C3 Mo1 Mo2 141.15(14) . . ?
C5 Mo1 Mo2 150.49(14) . . ?
C13 Mo1 Mo2 63.84(13) . . ?
C2 Mo1 Mo2 149.97(15) . . ?
C1 Mo1 Mo2 158.15(15) . . ?
S3 Mo1 Mo2 55.13(3) . . ?
S1 Mo1 Mo2 78.56(3) . . ?
C11 Mo2 C12 63.1(2) . . ?
C11 Mo2 C21 122.82(19) . . ?
C12 Mo2 C21 118.83(19) . . ?
C11 Mo2 C20 128.10(19) . . ?
C12 Mo2 C20 87.31(18) . . ?
C21 Mo2 C20 37.56(18) . . ?
C11 Mo2 C10 100.0(2) . . ?
C12 Mo2 C10 137.2(2) . . ?
C21 Mo2 C10 103.5(2) . . ?
C20 Mo2 C10 128.2(2) . . ?
C11 Mo2 C9 78.8(2) . . ?
C12 Mo2 C9 101.9(2) . . ?
C21 Mo2 C9 139.0(2) . . ?
C20 Mo2 C9 152.2(2) . . ?
C10 Mo2 C9 35.5(2) . . ?
C11 Mo2 C6 134.8(2) . . ?
C12 Mo2 C6 136.4(2) . . ?
C21 Mo2 C6 86.1(2) . . ?
C20 Mo2 C6 96.4(2) . . ?
C10 Mo2 C6 35.6(2) . . ?
C9 Mo2 C6 58.9(2) . . ?
C11 Mo2 C7 131.5(2) . . ?
C12 Mo2 C7 101.62(19) . . ?
C21 Mo2 C7 105.10(19) . . ?
C20 Mo2 C7 93.80(19) . . ?
C10 Mo2 C7 58.8(2) . . ?
C9 Mo2 C7 58.8(2) . . ?
C6 Mo2 C7 34.84(19) . . ?
C11 Mo2 C8 96.5(2) . . ?
C12 Mo2 C8 83.8(2) . . ?
C21 Mo2 C8 139.93(19) . . ?
C20 Mo2 C8 123.1(2) . . ?
C10 Mo2 C8 58.1(2) . . ?
C9 Mo2 C8 34.7(2) . . ?
C6 Mo2 C8 57.9(2) . . ?
C7 Mo2 C8 35.0(2) . . ?
C11 Mo2 S3 78.04(14) . . ?
C12 Mo2 S3 108.15(14) . . ?
C21 Mo2 S3 45.66(13) . . ?
C20 Mo2 S3 72.01(13) . . ?
C10 Mo2 S3 105.63(17) . . ?
C9 Mo2 S3 127.59(18) . . ?
C6 Mo2 S3 114.35(15) . . ?
C7 Mo2 S3 146.02(14) . . ?
C8 Mo2 S3 162.04(16) . . ?
C11 Mo2 Mo1 51.90(14) . . ?
C12 Mo2 Mo1 52.53(14) . . ?
C21 Mo2 Mo1 82.99(13) . . ?
C20 Mo2 Mo1 76.20(13) . . ?
C10 Mo2 Mo1 146.47(18) . . ?
C9 Mo2 Mo1 130.05(17) . . ?
C6 Mo2 Mo1 168.92(15) . . ?
C7 Mo2 Mo1 151.99(14) . . ?
C8 Mo2 Mo1 133.12(14) . . ?
S3 Mo2 Mo1 55.78(3) . . ?
C20 S1 C15 102.2(3) . . ?
C20 S1 Mo1 92.99(18) . . ?
C15 S1 Mo1 112.9(2) . . ?
C13 S2 C14 103.2(3) . . ?
C21 S3 Mo2 60.56(16) . . ?
C21 S3 Mo1 101.38(17) . . ?
Mo2 S3 Mo1 69.08(4) . . ?
C16 O1 C17 117.1(5) . . ?
C18 O3 C19 115.5(4) . . ?
C22 O5 C23 114.7(4) . . ?
C24 O7 C25 115.3(5) . . ?
C5 C1 C2 109.4(5) . . ?
C5 C1 Mo1 70.0(3) . . ?
C2 C1 Mo1 71.8(3) . . ?
C1 C2 C3 106.8(5) . . ?
C1 C2 Mo1 73.3(3) . . ?
C3 C2 Mo1 70.3(3) . . ?
C2 C3 C4 109.5(5) . . ?
C2 C3 Mo1 74.0(3) . . ?
C4 C3 Mo1 70.8(3) . . ?
C3 C4 C5 105.9(5) . . ?
C3 C4 Mo1 72.7(3) . . ?
C5 C4 Mo1 72.7(3) . . ?
C1 C5 C4 108.4(5) . . ?
C1 C5 Mo1 74.9(3) . . ?
C4 C5 Mo1 70.6(3) . . ?
C7 C6 C10 107.9(5) . . ?
C7 C6 Mo2 72.9(3) . . ?
C10 C6 Mo2 70.9(3) . . ?
C6 C7 C8 107.2(5) . . ?
C6 C7 Mo2 72.2(3) . . ?
C8 C7 Mo2 72.5(3) . . ?
C9 C8 C7 109.6(5) . . ?
C9 C8 Mo2 72.0(3) . . ?
C7 C8 Mo2 72.5(3) . . ?
C8 C9 C10 106.9(6) . . ?
C8 C9 Mo2 73.3(3) . . ?
C10 C9 Mo2 71.2(3) . . ?
C9 C10 C6 108.3(6) . . ?
C9 C10 Mo2 73.3(3) . . ?
C6 C10 Mo2 73.5(3) . . ?
C13 C11 C18 128.1(5) . . ?
C13 C11 Mo2 94.7(3) . . ?
C18 C11 Mo2 136.3(4) . . ?
C13 C11 Mo1 76.3(3) . . ?
C18 C11 Mo1 117.2(4) . . ?
Mo2 C11 Mo1 77.50(17) . . ?
C13 C12 C16 123.2(5) . . ?
C13 C12 Mo2 94.9(3) . . ?
C16 C12 Mo2 137.6(4) . . ?
C13 C12 Mo1 75.6(3) . . ?
C16 C12 Mo1 126.4(4) . . ?
Mo2 C12 Mo1 76.96(16) . . ?
C12 C13 C11 103.3(4) . . ?
C12 C13 S2 123.9(4) . . ?
C11 C13 S2 132.6(4) . . ?
C12 C13 Mo1 67.7(3) . . ?
C11 C13 Mo1 66.6(3) . . ?
S2 C13 Mo1 132.0(3) . . ?
O2 C16 O1 121.9(5) . . ?
O2 C16 C12 127.7(5) . . ?
O1 C16 C12 110.4(5) . . ?
O4 C18 O3 122.5(5) . . ?
O4 C18 C11 127.7(5) . . ?
O3 C18 C11 109.8(5) . . ?
C21 C20 C24 117.7(4) . . ?
C21 C20 S1 118.9(4) . . ?
C24 C20 S1 118.3(4) . . ?
C21 C20 Mo2 66.6(3) . . ?
C24 C20 Mo2 115.6(3) . . ?
S1 C20 Mo2 107.6(2) . . ?
C20 C21 C22 127.5(5) . . ?
C20 C21 S3 117.1(4) . . ?
C22 C21 S3 114.0(4) . . ?
C20 C21 Mo2 75.9(3) . . ?
C22 C21 Mo2 131.2(4) . . ?
S3 C21 Mo2 73.78(18) . . ?
O6 C22 O5 123.8(5) . . ?
O6 C22 C21 124.8(5) . . ?
O5 C22 C21 111.1(4) . . ?
O8 C24 O7 123.1(5) . . ?
O8 C24 C20 125.6(5) . . ?
O7 C24 C20 111.2(5) . . ?

loop_
_geom_bond_atom_site_label_1
_geom_bond_atom_site_label_2
_geom_bond_distance
_geom_bond_site_symmetry_2
_geom_bond_publ_flag
Mo1 C11 2.193(5) . ?
Mo1 C12 2.216(5) . ?
Mo1 C4 2.264(6) . ?
Mo1 C3 2.288(6) . ?
Mo1 C5 2.292(5) . ?
Mo1 C13 2.321(5) . ?
Mo1 C2 2.336(6) . ?
Mo1 C1 2.354(5) . ?
Mo1 S3 2.4081(13) . ?
Mo1 S1 2.4674(14) . ?
Mo1 Mo2 2.7201(6) . ?
Mo2 C11 2.153(5) . ?
Mo2 C12 2.155(5) . ?
Mo2 C21 2.167(5) . ?
Mo2 C20 2.290(5) . ?
Mo2 C10 2.305(6) . ?
Mo2 C9 2.332(6) . ?
Mo2 C6 2.338(6) . ?
Mo2 C7 2.347(6) . ?
Mo2 C8 2.348(5) . ?
Mo2 S3 2.3893(13) . ?
S1 C20 1.768(5) . ?
S1 C15 1.814(5) . ?
S2 C13 1.772(5) . ?
S2 C14 1.805(6) . ?
S3 C21 1.780(5) . ?
O1 C16 1.339(7) . ?
O1 C17 1.469(7) . ?
O2 C16 1.186(6) . ?
O3 C18 1.372(6) . ?
O3 C19 1.435(7) . ?
O4 C18 1.180(6) . ?
O5 C22 1.336(6) . ?
O5 C23 1.453(6) . ?
O6 C22 1.200(6) . ?
O7 C24 1.353(6) . ?
O7 C25 1.415(7) . ?
O8 C24 1.198(6) . ?
C1 C5 1.403(8) . ?
C1 C2 1.406(8) . ?
C2 C3 1.419(8) . ?
C3 C4 1.424(8) . ?
C4 C5 1.436(8) . ?
C6 C7 1.403(8) . ?
C6 C10 1.419(9) . ?
C7 C8 1.414(8) . ?
C8 C9 1.396(9) . ?
C9 C10 1.414(10) . ?
C11 C13 1.440(7) . ?
C11 C18 1.484(8) . ?
C12 C13 1.431(8) . ?
C12 C16 1.466(7) . ?
C20 C21 1.440(7) . ?
C20 C24 1.499(8) . ?
C21 C22 1.501(7) . ?

loop_
_geom_torsion_atom_site_label_1
_geom_torsion_atom_site_label_2
_geom_torsion_atom_site_label_3
_geom_torsion_atom_site_label_4
_geom_torsion
_geom_torsion_site_symmetry_1
_geom_torsion_site_symmetry_2
_geom_torsion_site_symmetry_3
_geom_torsion_site_symmetry_4
_geom_torsion_publ_flag
C12 Mo1 Mo2 C11 82.8(2) . . . . ?
C4 Mo1 Mo2 C11 -48.4(3) . . . . ?
C3 Mo1 Mo2 C11 10.8(3) . . . . ?
C5 Mo1 Mo2 C11 -113.6(3) . . . . ?
C13 Mo1 Mo2 C11 41.7(2) . . . . ?
C2 Mo1 Mo2 C11 74.8(3) . . . . ?
C1 Mo1 Mo2 C11 159.7(4) . . . . ?
S3 Mo1 Mo2 C11 -102.39(18) . . . . ?
S1 Mo1 Mo2 C11 167.75(18) . . . . ?
C11 Mo1 Mo2 C12 -82.8(2) . . . . ?
C4 Mo1 Mo2 C12 -131.2(3) . . . . ?
C3 Mo1 Mo2 C12 -72.0(3) . . . . ?
C5 Mo1 Mo2 C12 163.6(3) . . . . ?
C13 Mo1 Mo2 C12 -41.2(2) . . . . ?
C2 Mo1 Mo2 C12 -8.0(4) . . . . ?
C1 Mo1 Mo2 C12 76.8(4) . . . . ?
S3 Mo1 Mo2 C12 174.76(18) . . . . ?
S1 Mo1 Mo2 C12 84.90(18) . . . . ?
C11 Mo1 Mo2 C21 142.2(2) . . . . ?
C12 Mo1 Mo2 C21 -134.9(2) . . . . ?
C4 Mo1 Mo2 C21 93.8(3) . . . . ?
C3 Mo1 Mo2 C21 153.0(3) . . . . ?
C5 Mo1 Mo2 C21 28.7(3) . . . . ?
C13 Mo1 Mo2 C21 -176.09(19) . . . . ?
C2 Mo1 Mo2 C21 -143.0(3) . . . . ?
C1 Mo1 Mo2 C21 -58.1(4) . . . . ?
S3 Mo1 Mo2 C21 39.83(14) . . . . ?
S1 Mo1 Mo2 C21 -50.04(14) . . . . ?
C11 Mo1 Mo2 C20 179.8(2) . . . . ?
C12 Mo1 Mo2 C20 -97.3(2) . . . . ?
C4 Mo1 Mo2 C20 131.4(3) . . . . ?
C3 Mo1 Mo2 C20 -169.4(3) . . . . ?
C5 Mo1 Mo2 C20 66.3(3) . . . . ?
C13 Mo1 Mo2 C20 -138.48(19) . . . . ?
C2 Mo1 Mo2 C20 -105.4(3) . . . . ?
C1 Mo1 Mo2 C20 -20.5(4) . . . . ?
S3 Mo1 Mo2 C20 77.43(13) . . . . ?
S1 Mo1 Mo2 C20 -12.43(13) . . . . ?
C11 Mo1 Mo2 C10 38.3(4) . . . . ?
C12 Mo1 Mo2 C10 121.1(4) . . . . ?
C4 Mo1 Mo2 C10 -10.1(4) . . . . ?
C3 Mo1 Mo2 C10 49.1(4) . . . . ?
C5 Mo1 Mo2 C10 -75.3(5) . . . . ?
C13 Mo1 Mo2 C10 80.0(4) . . . . ?
C2 Mo1 Mo2 C10 113.1(5) . . . . ?
C1 Mo1 Mo2 C10 -162.1(5) . . . . ?
S3 Mo1 Mo2 C10 -64.1(4) . . . . ?
S1 Mo1 Mo2 C10 -154.0(4) . . . . ?
C11 Mo1 Mo2 C9 -10.7(3) . . . . ?
C12 Mo1 Mo2 C9 72.2(3) . . . . ?
C4 Mo1 Mo2 C9 -59.1(3) . . . . ?
C3 Mo1 Mo2 C9 0.1(3) . . . . ?
C5 Mo1 Mo2 C9 -124.2(4) . . . . ?
C13 Mo1 Mo2 C9 31.0(3) . . . . ?
C2 Mo1 Mo2 C9 64.1(4) . . . . ?
C1 Mo1 Mo2 C9 149.0(4) . . . . ?
S3 Mo1 Mo2 C9 -113.1(2) . . . . ?
S1 Mo1 Mo2 C9 157.1(2) . . . . ?
C11 Mo1 Mo2 C6 130.9(8) . . . . ?
C12 Mo1 Mo2 C6 -146.2(8) . . . . ?
C4 Mo1 Mo2 C6 82.5(9) . . . . ?
C3 Mo1 Mo2 C6 141.7(9) . . . . ?
C5 Mo1 Mo2 C6 17.4(9) . . . . ?
C13 Mo1 Mo2 C6 172.6(8) . . . . ?
C2 Mo1 Mo2 C6 -154.3(9) . . . . ?
C1 Mo1 Mo2 C6 -69.4(9) . . . . ?
S3 Mo1 Mo2 C6 28.5(8) . . . . ?
S1 Mo1 Mo2 C6 -61.3(8) . . . . ?
C11 Mo1 Mo2 C7 -108.6(3) . . . . ?
C12 Mo1 Mo2 C7 -25.8(3) . . . . ?
C4 Mo1 Mo2 C7 -157.0(4) . . . . ?
C3 Mo1 Mo2 C7 -97.8(4) . . . . ?
C5 Mo1 Mo2 C7 137.8(4) . . . . ?
C13 Mo1 Mo2 C7 -67.0(3) . . . . ?
C2 Mo1 Mo2 C7 -33.8(4) . . . . ?
C1 Mo1 Mo2 C7 51.0(5) . . . . ?
S3 Mo1 Mo2 C7 149.0(3) . . . . ?
S1 Mo1 Mo2 C7 59.1(3) . . . . ?
C11 Mo1 Mo2 C8 -57.5(3) . . . . ?
C12 Mo1 Mo2 C8 25.3(3) . . . . ?
C4 Mo1 Mo2 C8 -105.9(3) . . . . ?
C3 Mo1 Mo2 C8 -46.7(3) . . . . ?
C5 Mo1 Mo2 C8 -171.1(4) . . . . ?
C13 Mo1 Mo2 C8 -15.8(3) . . . . ?
C2 Mo1 Mo2 C8 17.3(4) . . . . ?
C1 Mo1 Mo2 C8 102.1(4) . . . . ?
S3 Mo1 Mo2 C8 -159.9(2) . . . . ?
S1 Mo1 Mo2 C8 110.2(2) . . . . ?
C11 Mo1 Mo2 S3 102.39(18) . . . . ?
C12 Mo1 Mo2 S3 -174.76(18) . . . . ?
C4 Mo1 Mo2 S3 54.0(2) . . . . ?
C3 Mo1 Mo2 S3 113.2(3) . . . . ?
C5 Mo1 Mo2 S3 -11.2(3) . . . . ?
C13 Mo1 Mo2 S3 144.08(15) . . . . ?
C2 Mo1 Mo2 S3 177.2(3) . . . . ?
C1 Mo1 Mo2 S3 -97.9(4) . . . . ?
S1 Mo1 Mo2 S3 -89.86(5) . . . . ?
C11 Mo1 S1 C20 27.7(2) . . . . ?
C12 Mo1 S1 C20 67.3(2) . . . . ?
C4 Mo1 S1 C20 -134.2(3) . . . . ?
C3 Mo1 S1 C20 175.0(3) . . . . ?
C5 Mo1 S1 C20 -135.3(2) . . . . ?
C13 Mo1 S1 C20 69.2(2) . . . . ?
C2 Mo1 S1 C20 165.1(2) . . . . ?
C1 Mo1 S1 C20 -167.3(2) . . . . ?
S3 Mo1 S1 C20 -39.97(17) . . . . ?
Mo2 Mo1 S1 C20 15.72(17) . . . . ?
C11 Mo1 S1 C15 132.3(3) . . . . ?
C12 Mo1 S1 C15 171.9(2) . . . . ?
C4 Mo1 S1 C15 -29.6(3) . . . . ?
C3 Mo1 S1 C15 -80.4(3) . . . . ?
C5 Mo1 S1 C15 -30.7(3) . . . . ?
C13 Mo1 S1 C15 173.8(2) . . . . ?
C2 Mo1 S1 C15 -90.3(3) . . . . ?
C1 Mo1 S1 C15 -62.7(2) . . . . ?
S3 Mo1 S1 C15 64.6(2) . . . . ?
Mo2 Mo1 S1 C15 120.3(2) . . . . ?
C11 Mo2 S3 C21 169.1(2) . . . . ?
C12 Mo2 S3 C21 112.9(2) . . . . ?
C20 Mo2 S3 C21 32.0(2) . . . . ?
C10 Mo2 S3 C21 -93.8(3) . . . . ?
C9 Mo2 S3 C21 -125.4(3) . . . . ?
C6 Mo2 S3 C21 -56.9(3) . . . . ?
C7 Mo2 S3 C21 -37.1(3) . . . . ?
C8 Mo2 S3 C21 -117.1(5) . . . . ?
Mo1 Mo2 S3 C21 117.27(19) . . . . ?
C11 Mo2 S3 Mo1 51.78(14) . . . . ?
C12 Mo2 S3 Mo1 -4.38(15) . . . . ?
C21 Mo2 S3 Mo1 -117.27(19) . . . . ?
C20 Mo2 S3 Mo1 -85.27(13) . . . . ?
C10 Mo2 S3 Mo1 148.9(2) . . . . ?
C9 Mo2 S3 Mo1 117.3(2) . . . . ?
C6 Mo2 S3 Mo1 -174.22(18) . . . . ?
C7 Mo2 S3 Mo1 -154.3(2) . . . . ?
C8 Mo2 S3 Mo1 125.7(5) . . . . ?
C11 Mo1 S3 C21 -102.9(2) . . . . ?
C12 Mo1 S3 C21 -47.9(2) . . . . ?
C4 Mo1 S3 C21 159.3(2) . . . . ?
C3 Mo1 S3 C21 177.0(2) . . . . ?
C5 Mo1 S3 C21 122.4(2) . . . . ?
C13 Mo1 S3 C21 -86.3(2) . . . . ?
C2 Mo1 S3 C21 131.1(4) . . . . ?
C1 Mo1 S3 C21 101.1(2) . . . . ?
S1 Mo1 S3 C21 28.51(17) . . . . ?
Mo2 Mo1 S3 C21 -52.14(16) . . . . ?
C11 Mo1 S3 Mo2 -50.80(14) . . . . ?
C12 Mo1 S3 Mo2 4.20(14) . . . . ?
C4 Mo1 S3 Mo2 -148.56(15) . . . . ?
C3 Mo1 S3 Mo2 -130.81(18) . . . . ?
C5 Mo1 S3 Mo2 174.50(15) . . . . ?
C13 Mo1 S3 Mo2 -34.12(14) . . . . ?
C2 Mo1 S3 Mo2 -176.7(4) . . . . ?
C1 Mo1 S3 Mo2 153.28(18) . . . . ?
S1 Mo1 S3 Mo2 80.65(4) . . . . ?
C11 Mo1 C1 C5 -90.4(5) . . . . ?
C12 Mo1 C1 C5 -176.8(3) . . . . ?
C4 Mo1 C1 C5 -38.4(3) . . . . ?
C3 Mo1 C1 C5 -81.1(4) . . . . ?
C13 Mo1 C1 C5 -132.8(3) . . . . ?
C2 Mo1 C1 C5 -119.4(5) . . . . ?
S3 Mo1 C1 C5 38.8(4) . . . . ?
S1 Mo1 C1 C5 113.2(3) . . . . ?
Mo2 Mo1 C1 C5 121.2(4) . . . . ?
C11 Mo1 C1 C2 29.0(6) . . . . ?
C12 Mo1 C1 C2 -57.4(4) . . . . ?
C4 Mo1 C1 C2 81.0(4) . . . . ?
C3 Mo1 C1 C2 38.3(4) . . . . ?
C5 Mo1 C1 C2 119.4(5) . . . . ?
C13 Mo1 C1 C2 -13.4(4) . . . . ?
S3 Mo1 C1 C2 158.2(3) . . . . ?
S1 Mo1 C1 C2 -127.4(4) . . . . ?
Mo2 Mo1 C1 C2 -119.4(4) . . . . ?
C5 C1 C2 C3 -2.5(6) . . . . ?
Mo1 C1 C2 C3 -62.7(4) . . . . ?
C5 C1 C2 Mo1 60.2(4) . . . . ?
C11 Mo1 C2 C1 -163.9(3) . . . . ?
C12 Mo1 C2 C1 133.3(4) . . . . ?
C4 Mo1 C2 C1 -78.3(4) . . . . ?
C3 Mo1 C2 C1 -115.3(5) . . . . ?
C5 Mo1 C2 C1 -35.6(3) . . . . ?
C13 Mo1 C2 C1 169.0(4) . . . . ?
S3 Mo1 C2 C1 -45.8(6) . . . . ?
S1 Mo1 C2 C1 52.9(4) . . . . ?
Mo2 Mo1 C2 C1 139.6(3) . . . . ?
C11 Mo1 C2 C3 -48.5(4) . . . . ?
C12 Mo1 C2 C3 -111.3(3) . . . . ?
C4 Mo1 C2 C3 37.1(3) . . . . ?
C5 Mo1 C2 C3 79.7(4) . . . . ?
C13 Mo1 C2 C3 -75.7(3) . . . . ?
C1 Mo1 C2 C3 115.3(5) . . . . ?
S3 Mo1 C2 C3 69.5(5) . . . . ?
S1 Mo1 C2 C3 168.2(3) . . . . ?
Mo2 Mo1 C2 C3 -105.1(4) . . . . ?
C1 C2 C3 C4 2.4(7) . . . . ?
Mo1 C2 C3 C4 -62.4(4) . . . . ?
C1 C2 C3 Mo1 64.7(4) . . . . ?
C11 Mo1 C3 C2 137.9(3) . . . . ?
C12 Mo1 C3 C2 78.1(4) . . . . ?
C4 Mo1 C3 C2 -117.9(5) . . . . ?
C5 Mo1 C3 C2 -78.5(4) . . . . ?
C13 Mo1 C3 C2 101.9(3) . . . . ?
C1 Mo1 C3 C2 -37.3(3) . . . . ?
S3 Mo1 C3 C2 -148.5(3) . . . . ?
S1 Mo1 C3 C2 -16.8(4) . . . . ?
Mo2 Mo1 C3 C2 129.6(3) . . . . ?
C11 Mo1 C3 C4 -104.2(3) . . . . ?
C12 Mo1 C3 C4 -164.0(3) . . . . ?
C5 Mo1 C3 C4 39.4(3) . . . . ?
C13 Mo1 C3 C4 -140.2(3) . . . . ?
C2 Mo1 C3 C4 117.9(5) . . . . ?
C1 Mo1 C3 C4 80.5(4) . . . . ?
S3 Mo1 C3 C4 -30.6(4) . . . . ?
S1 Mo1 C3 C4 101.1(3) . . . . ?
Mo2 Mo1 C3 C4 -112.5(3) . . . . ?
C2 C3 C4 C5 -1.3(7) . . . . ?
Mo1 C3 C4 C5 -65.6(4) . . . . ?
C2 C3 C4 Mo1 64.3(4) . . . . ?
C11 Mo1 C4 C3 79.1(3) . . . . ?
C12 Mo1 C4 C3 26.5(5) . . . . ?
C5 Mo1 C4 C3 -113.4(5) . . . . ?
C13 Mo1 C4 C3 42.3(4) . . . . ?
C2 Mo1 C4 C3 -36.3(3) . . . . ?
C1 Mo1 C4 C3 -76.7(4) . . . . ?
S3 Mo1 C4 C3 157.0(3) . . . . ?
S1 Mo1 C4 C3 -115.2(3) . . . . ?
Mo2 Mo1 C4 C3 115.0(3) . . . . ?
C11 Mo1 C4 C5 -167.4(3) . . . . ?
C12 Mo1 C4 C5 139.9(4) . . . . ?
C3 Mo1 C4 C5 113.4(5) . . . . ?
C13 Mo1 C4 C5 155.8(3) . . . . ?
C2 Mo1 C4 C5 77.1(4) . . . . ?
C1 Mo1 C4 C5 36.7(3) . . . . ?
S3 Mo1 C4 C5 -89.6(3) . . . . ?
S1 Mo1 C4 C5 -1.8(4) . . . . ?
Mo2 Mo1 C4 C5 -131.6(3) . . . . ?
C2 C1 C5 C4 1.7(6) . . . . ?
Mo1 C1 C5 C4 63.1(4) . . . . ?
C2 C1 C5 Mo1 -61.3(4) . . . . ?
C3 C4 C5 C1 -0.2(6) . . . . ?
Mo1 C4 C5 C1 -65.9(4) . . . . ?
C3 C4 C5 Mo1 65.6(4) . . . . ?
C11 Mo1 C5 C1 133.8(3) . . . . ?
C12 Mo1 C5 C1 6.9(7) . . . . ?
C4 Mo1 C5 C1 116.2(5) . . . . ?
C3 Mo1 C5 C1 77.1(4) . . . . ?
C13 Mo1 C5 C1 77.6(4) . . . . ?
C2 Mo1 C5 C1 35.4(3) . . . . ?
S3 Mo1 C5 C1 -148.9(3) . . . . ?
S1 Mo1 C5 C1 -65.2(3) . . . . ?
Mo2 Mo1 C5 C1 -139.8(3) . . . . ?
C11 Mo1 C5 C4 17.6(5) . . . . ?
C12 Mo1 C5 C4 -109.3(5) . . . . ?
C3 Mo1 C5 C4 -39.1(3) . . . . ?
C13 Mo1 C5 C4 -38.6(5) . . . . ?
C2 Mo1 C5 C4 -80.8(4) . . . . ?
C1 Mo1 C5 C4 -116.2(5) . . . . ?
S3 Mo1 C5 C4 94.9(3) . . . . ?
S1 Mo1 C5 C4 178.7(3) . . . . ?
Mo2 Mo1 C5 C4 104.1(4) . . . . ?
C11 Mo2 C6 C7 -102.0(4) . . . . ?
C12 Mo2 C6 C7 -5.4(5) . . . . ?
C21 Mo2 C6 C7 123.6(4) . . . . ?
C20 Mo2 C6 C7 87.4(3) . . . . ?
C10 Mo2 C6 C7 -116.6(5) . . . . ?
C9 Mo2 C6 C7 -78.8(4) . . . . ?
C8 Mo2 C6 C7 -37.8(3) . . . . ?
S3 Mo2 C6 C7 160.6(3) . . . . ?
Mo1 Mo2 C6 C7 134.9(7) . . . . ?
C11 Mo2 C6 C10 14.5(5) . . . . ?
C12 Mo2 C6 C10 111.2(4) . . . . ?
C21 Mo2 C6 C10 -119.8(4) . . . . ?
C20 Mo2 C6 C10 -156.0(4) . . . . ?
C9 Mo2 C6 C10 37.7(4) . . . . ?
C7 Mo2 C6 C10 116.6(5) . . . . ?
C8 Mo2 C6 C10 78.7(4) . . . . ?
S3 Mo2 C6 C10 -82.9(4) . . . . ?
Mo1 Mo2 C6 C10 -108.6(8) . . . . ?
C10 C6 C7 C8 1.9(6) . . . . ?
Mo2 C6 C7 C8 64.6(4) . . . . ?
C10 C6 C7 Mo2 -62.7(4) . . . . ?
C11 Mo2 C7 C6 112.0(4) . . . . ?
C12 Mo2 C7 C6 176.2(4) . . . . ?
C21 Mo2 C7 C6 -59.4(4) . . . . ?
C20 Mo2 C7 C6 -95.8(4) . . . . ?
C10 Mo2 C7 C6 37.5(4) . . . . ?
C9 Mo2 C7 C6 79.3(4) . . . . ?
C8 Mo2 C7 C6 115.2(5) . . . . ?
S3 Mo2 C7 C6 -32.8(5) . . . . ?
Mo1 Mo2 C7 C6 -163.1(3) . . . . ?
C11 Mo2 C7 C8 -3.2(4) . . . . ?
C12 Mo2 C7 C8 61.0(4) . . . . ?
C21 Mo2 C7 C8 -174.6(3) . . . . ?
C20 Mo2 C7 C8 149.0(3) . . . . ?
C10 Mo2 C7 C8 -77.7(4) . . . . ?
C9 Mo2 C7 C8 -35.9(4) . . . . ?
C6 Mo2 C7 C8 -115.2(5) . . . . ?
S3 Mo2 C7 C8 -148.1(3) . . . . ?
Mo1 Mo2 C7 C8 81.6(4) . . . . ?
C6 C7 C8 C9 -1.5(6) . . . . ?
Mo2 C7 C8 C9 62.9(4) . . . . ?
C6 C7 C8 Mo2 -64.4(4) . . . . ?
C11 Mo2 C8 C9 59.4(4) . . . . ?
C12 Mo2 C8 C9 121.3(4) . . . . ?
C21 Mo2 C8 C9 -110.1(4) . . . . ?
C20 Mo2 C8 C9 -156.0(4) . . . . ?
C10 Mo2 C8 C9 -38.3(4) . . . . ?
C6 Mo2 C8 C9 -80.6(4) . . . . ?
C7 Mo2 C8 C9 -118.2(5) . . . . ?
S3 Mo2 C8 C9 -11.7(7) . . . . ?
Mo1 Mo2 C8 C9 101.3(4) . . . . ?
C11 Mo2 C8 C7 177.6(3) . . . . ?
C12 Mo2 C8 C7 -120.5(4) . . . . ?
C21 Mo2 C8 C7 8.1(5) . . . . ?
C20 Mo2 C8 C7 -37.8(4) . . . . ?
C10 Mo2 C8 C7 79.9(4) . . . . ?
C9 Mo2 C8 C7 118.2(5) . . . . ?
C6 Mo2 C8 C7 37.6(3) . . . . ?
S3 Mo2 C8 C7 106.5(5) . . . . ?
Mo1 Mo2 C8 C7 -140.5(3) . . . . ?
C7 C8 C9 C10 0.6(7) . . . . ?
Mo2 C8 C9 C10 63.7(4) . . . . ?
C7 C8 C9 Mo2 -63.1(4) . . . . ?
C11 Mo2 C9 C8 -119.3(4) . . . . ?
C12 Mo2 C9 C8 -60.2(4) . . . . ?
C21 Mo2 C9 C8 112.8(4) . . . . ?
C20 Mo2 C9 C8 46.9(7) . . . . ?
C10 Mo2 C9 C8 115.1(6) . . . . ?
C6 Mo2 C9 C8 77.2(4) . . . . ?
C7 Mo2 C9 C8 36.3(3) . . . . ?
S3 Mo2 C9 C8 175.5(3) . . . . ?
Mo1 Mo2 C9 C8 -110.8(3) . . . . ?
C11 Mo2 C9 C10 125.6(4) . . . . ?
C12 Mo2 C9 C10 -175.3(4) . . . . ?
C21 Mo2 C9 C10 -2.3(6) . . . . ?
C20 Mo2 C9 C10 -68.1(6) . . . . ?
C6 Mo2 C9 C10 -37.8(4) . . . . ?
C7 Mo2 C9 C10 -78.8(4) . . . . ?
C8 Mo2 C9 C10 -115.1(6) . . . . ?
S3 Mo2 C9 C10 60.4(4) . . . . ?
Mo1 Mo2 C9 C10 134.2(3) . . . . ?
C8 C9 C10 C6 0.6(7) . . . . ?
Mo2 C9 C10 C6 65.7(4) . . . . ?
C8 C9 C10 Mo2 -65.1(4) . . . . ?
C7 C6 C10 C9 -1.6(7) . . . . ?
Mo2 C6 C10 C9 -65.5(4) . . . . ?
C7 C6 C10 Mo2 64.0(4) . . . . ?
C11 Mo2 C10 C9 -54.1(4) . . . . ?
C12 Mo2 C10 C9 6.8(6) . . . . ?
C21 Mo2 C10 C9 178.5(4) . . . . ?
C20 Mo2 C10 C9 146.5(4) . . . . ?
C6 Mo2 C10 C9 115.5(5) . . . . ?
C7 Mo2 C10 C9 78.8(4) . . . . ?
C8 Mo2 C10 C9 37.4(4) . . . . ?
S3 Mo2 C10 C9 -134.3(4) . . . . ?
Mo1 Mo2 C10 C9 -83.7(5) . . . . ?
C11 Mo2 C10 C6 -169.6(4) . . . . ?
C12 Mo2 C10 C6 -108.8(4) . . . . ?
C21 Mo2 C10 C6 62.9(4) . . . . ?
C20 Mo2 C10 C6 31.0(5) . . . . ?
C9 Mo2 C10 C6 -115.5(5) . . . . ?
C7 Mo2 C10 C6 -36.7(3) . . . . ?
C8 Mo2 C10 C6 -78.1(4) . . . . ?
S3 Mo2 C10 C6 110.2(3) . . . . ?
Mo1 Mo2 C10 C6 160.7(3) . . . . ?
C12 Mo2 C11 C13 -12.8(3) . . . . ?
C21 Mo2 C11 C13 -121.2(3) . . . . ?
C20 Mo2 C11 C13 -75.0(4) . . . . ?
C10 Mo2 C11 C13 125.5(3) . . . . ?
C9 Mo2 C11 C13 96.9(3) . . . . ?
C6 Mo2 C11 C13 117.0(3) . . . . ?
C7 Mo2 C11 C13 68.7(4) . . . . ?
C8 Mo2 C11 C13 66.9(3) . . . . ?
S3 Mo2 C11 C13 -130.5(3) . . . . ?
Mo1 Mo2 C11 C13 -74.8(3) . . . . ?
C12 Mo2 C11 C18 178.5(6) . . . . ?
C21 Mo2 C11 C18 70.1(6) . . . . ?
C20 Mo2 C11 C18 116.3(5) . . . . ?
C10 Mo2 C11 C18 -43.2(5) . . . . ?
C9 Mo2 C11 C18 -71.8(5) . . . . ?
C6 Mo2 C11 C18 -51.7(6) . . . . ?
C7 Mo2 C11 C18 -100.0(5) . . . . ?
C8 Mo2 C11 C18 -101.8(5) . . . . ?
S3 Mo2 C11 C18 60.8(5) . . . . ?
Mo1 Mo2 C11 C18 116.5(6) . . . . ?
C12 Mo2 C11 Mo1 62.05(18) . . . . ?
C21 Mo2 C11 Mo1 -46.4(2) . . . . ?
C20 Mo2 C11 Mo1 -0.2(3) . . . . ?
C10 Mo2 C11 Mo1 -159.7(2) . . . . ?
C9 Mo2 C11 Mo1 171.7(2) . . . . ?
C6 Mo2 C11 Mo1 -168.2(2) . . . . ?
C7 Mo2 C11 Mo1 143.54(19) . . . . ?
C8 Mo2 C11 Mo1 141.69(18) . . . . ?
S3 Mo2 C11 Mo1 -55.65(10) . . . . ?
C12 Mo1 C11 C13 37.4(3) . . . . ?
C4 Mo1 C11 C13 -110.9(3) . . . . ?
C3 Mo1 C11 C13 -75.2(3) . . . . ?
C5 Mo1 C11 C13 -121.4(3) . . . . ?
C2 Mo1 C11 C13 -49.2(4) . . . . ?
C1 Mo1 C11 C13 -67.3(5) . . . . ?
S3 Mo1 C11 C13 153.5(3) . . . . ?
S1 Mo1 C11 C13 82.8(3) . . . . ?
Mo2 Mo1 C11 C13 98.1(3) . . . . ?
C12 Mo1 C11 C18 163.4(5) . . . . ?
C4 Mo1 C11 C18 15.2(4) . . . . ?
C3 Mo1 C11 C18 50.9(4) . . . . ?
C5 Mo1 C11 C18 4.6(5) . . . . ?
C13 Mo1 C11 C18 126.0(5) . . . . ?
C2 Mo1 C11 C18 76.8(4) . . . . ?
C1 Mo1 C11 C18 58.7(6) . . . . ?
S3 Mo1 C11 C18 -80.5(4) . . . . ?
S1 Mo1 C11 C18 -151.2(3) . . . . ?
Mo2 Mo1 C11 C18 -135.9(5) . . . . ?
C12 Mo1 C11 Mo2 -60.66(18) . . . . ?
C4 Mo1 C11 Mo2 151.05(18) . . . . ?
C3 Mo1 C11 Mo2 -173.25(19) . . . . ?
C5 Mo1 C11 Mo2 140.5(2) . . . . ?
C13 Mo1 C11 Mo2 -98.1(3) . . . . ?
C2 Mo1 C11 Mo2 -147.30(18) . . . . ?
C1 Mo1 C11 Mo2 -165.4(3) . . . . ?
S3 Mo1 C11 Mo2 55.37(10) . . . . ?
S1 Mo1 C11 Mo2 -15.3(2) . . . . ?
C11 Mo2 C12 C13 12.8(3) . . . . ?
C21 Mo2 C12 C13 127.3(3) . . . . ?
C20 Mo2 C12 C13 148.6(3) . . . . ?
C10 Mo2 C12 C13 -61.9(5) . . . . ?
C9 Mo2 C12 C13 -57.9(3) . . . . ?
C6 Mo2 C12 C13 -114.9(4) . . . . ?
C7 Mo2 C12 C13 -118.0(3) . . . . ?
C8 Mo2 C12 C13 -87.7(3) . . . . ?
S3 Mo2 C12 C13 78.6(3) . . . . ?
Mo1 Mo2 C12 C13 74.0(3) . . . . ?
C11 Mo2 C12 C16 168.3(6) . . . . ?
C21 Mo2 C12 C16 -77.3(6) . . . . ?
C20 Mo2 C12 C16 -55.9(5) . . . . ?
C10 Mo2 C12 C16 93.5(6) . . . . ?
C9 Mo2 C12 C16 97.5(6) . . . . ?
C6 Mo2 C12 C16 40.5(7) . . . . ?
C7 Mo2 C12 C16 37.4(6) . . . . ?
C8 Mo2 C12 C16 67.7(5) . . . . ?
S3 Mo2 C12 C16 -126.0(5) . . . . ?
Mo1 Mo2 C12 C16 -130.6(6) . . . . ?
C11 Mo2 C12 Mo1 -61.15(18) . . . . ?
C21 Mo2 C12 Mo1 53.3(2) . . . . ?
C20 Mo2 C12 Mo1 74.64(17) . . . . ?
C10 Mo2 C12 Mo1 -135.9(3) . . . . ?
C9 Mo2 C12 Mo1 -131.88(19) . . . . ?
C6 Mo2 C12 Mo1 171.1(2) . . . . ?
C7 Mo2 C12 Mo1 167.96(16) . . . . ?
C8 Mo2 C12 Mo1 -161.7(2) . . . . ?
S3 Mo2 C12 Mo1 4.56(16) . . . . ?
C11 Mo1 C12 C13 -37.8(3) . . . . ?
C4 Mo1 C12 C13 25.5(5) . . . . ?
C3 Mo1 C12 C13 41.9(3) . . . . ?
C5 Mo1 C12 C13 101.9(5) . . . . ?
C2 Mo1 C12 C13 77.3(3) . . . . ?
C1 Mo1 C12 C13 106.6(3) . . . . ?
S3 Mo1 C12 C13 -103.1(3) . . . . ?
S1 Mo1 C12 C13 177.1(3) . . . . ?
Mo2 Mo1 C12 C13 -98.6(3) . . . . ?
C11 Mo1 C12 C16 -158.7(5) . . . . ?
C4 Mo1 C12 C16 -95.4(5) . . . . ?
C3 Mo1 C12 C16 -79.0(5) . . . . ?
C5 Mo1 C12 C16 -18.9(8) . . . . ?
C13 Mo1 C12 C16 -120.9(6) . . . . ?
C2 Mo1 C12 C16 -43.6(5) . . . . ?
C1 Mo1 C12 C16 -14.3(5) . . . . ?
S3 Mo1 C12 C16 136.0(4) . . . . ?
S1 Mo1 C12 C16 56.2(4) . . . . ?
Mo2 Mo1 C12 C16 140.5(5) . . . . ?
C11 Mo1 C12 Mo2 60.79(18) . . . . ?
C4 Mo1 C12 Mo2 124.1(3) . . . . ?
C3 Mo1 C12 Mo2 140.51(18) . . . . ?
C5 Mo1 C12 Mo2 -159.4(4) . . . . ?
C13 Mo1 C12 Mo2 98.6(3) . . . . ?
C2 Mo1 C12 Mo2 175.93(18) . . . . ?
C1 Mo1 C12 Mo2 -154.81(18) . . . . ?
S3 Mo1 C12 Mo2 -4.46(15) . . . . ?
S1 Mo1 C12 Mo2 -84.29(12) . . . . ?
C16 C12 C13 C11 -178.2(5) . . . . ?
Mo2 C12 C13 C11 -17.7(4) . . . . ?
Mo1 C12 C13 C11 57.4(3) . . . . ?
C16 C12 C13 S2 -2.1(7) . . . . ?
Mo2 C12 C13 S2 158.3(3) . . . . ?
Mo1 C12 C13 S2 -126.5(4) . . . . ?
C16 C12 C13 Mo1 124.4(5) . . . . ?
Mo2 C12 C13 Mo1 -75.18(16) . . . . ?
C18 C11 C13 C12 -172.2(5) . . . . ?
Mo2 C11 C13 C12 17.7(4) . . . . ?
Mo1 C11 C13 C12 -58.2(3) . . . . ?
C18 C11 C13 S2 12.3(8) . . . . ?
Mo2 C11 C13 S2 -157.8(4) . . . . ?
Mo1 C11 C13 S2 126.3(5) . . . . ?
C18 C11 C13 Mo1 -114.0(5) . . . . ?
Mo2 C11 C13 Mo1 75.90(16) . . . . ?
C14 S2 C13 C12 -144.8(5) . . . . ?
C14 S2 C13 C11 29.9(6) . . . . ?
C14 S2 C13 Mo1 125.8(4) . . . . ?
C11 Mo1 C13 C12 116.7(4) . . . . ?
C4 Mo1 C13 C12 -164.6(3) . . . . ?
C3 Mo1 C13 C12 -140.8(3) . . . . ?
C5 Mo1 C13 C12 -141.2(3) . . . . ?
C2 Mo1 C13 C12 -105.9(3) . . . . ?
C1 Mo1 C13 C12 -98.3(3) . . . . ?
S3 Mo1 C13 C12 89.1(3) . . . . ?
S1 Mo1 C13 C12 -3.2(3) . . . . ?
Mo2 Mo1 C13 C12 58.2(3) . . . . ?
C12 Mo1 C13 C11 -116.7(4) . . . . ?
C4 Mo1 C13 C11 78.7(3) . . . . ?
C3 Mo1 C13 C11 102.6(3) . . . . ?
C5 Mo1 C13 C11 102.1(4) . . . . ?
C2 Mo1 C13 C11 137.4(3) . . . . ?
C1 Mo1 C13 C11 145.0(3) . . . . ?
S3 Mo1 C13 C11 -27.6(3) . . . . ?
S1 Mo1 C13 C11 -119.8(3) . . . . ?
Mo2 Mo1 C13 C11 -58.5(3) . . . . ?
C11 Mo1 C13 S2 -127.1(5) . . . . ?
C12 Mo1 C13 S2 116.2(5) . . . . ?
C4 Mo1 C13 S2 -48.3(4) . . . . ?
C3 Mo1 C13 S2 -24.5(4) . . . . ?
C5 Mo1 C13 S2 -25.0(5) . . . . ?
C2 Mo1 C13 S2 10.3(4) . . . . ?
C1 Mo1 C13 S2 18.0(5) . . . . ?
S3 Mo1 C13 S2 -154.7(3) . . . . ?
S1 Mo1 C13 S2 113.1(3) . . . . ?
Mo2 Mo1 C13 S2 174.5(4) . . . . ?
C17 O1 C16 O2 -3.5(8) . . . . ?
C17 O1 C16 C12 176.6(5) . . . . ?
C13 C12 C16 O2 -46.8(8) . . . . ?
Mo2 C12 C16 O2 162.9(5) . . . . ?
Mo1 C12 C16 O2 49.8(8) . . . . ?
C13 C12 C16 O1 133.2(5) . . . . ?
Mo2 C12 C16 O1 -17.1(7) . . . . ?
Mo1 C12 C16 O1 -130.3(4) . . . . ?
C19 O3 C18 O4 7.0(8) . . . . ?
C19 O3 C18 C11 -173.8(5) . . . . ?
C13 C11 C18 O4 21.2(9) . . . . ?
Mo2 C11 C18 O4 -173.1(5) . . . . ?
Mo1 C11 C18 O4 -72.4(7) . . . . ?
C13 C11 C18 O3 -158.0(5) . . . . ?
Mo2 C11 C18 O3 7.7(7) . . . . ?
Mo1 C11 C18 O3 108.3(4) . . . . ?
C15 S1 C20 C21 -61.0(5) . . . . ?
Mo1 S1 C20 C21 53.2(4) . . . . ?
C15 S1 C20 C24 93.2(4) . . . . ?
Mo1 S1 C20 C24 -152.6(4) . . . . ?
C15 S1 C20 Mo2 -133.5(3) . . . . ?
Mo1 S1 C20 Mo2 -19.3(2) . . . . ?
C11 Mo2 C20 C21 -96.3(3) . . . . ?
C12 Mo2 C20 C21 -148.5(3) . . . . ?
C10 Mo2 C20 C21 57.6(4) . . . . ?
C9 Mo2 C20 C21 100.9(5) . . . . ?
C6 Mo2 C20 C21 75.1(3) . . . . ?
C7 Mo2 C20 C21 110.0(3) . . . . ?
C8 Mo2 C20 C21 130.7(3) . . . . ?
S3 Mo2 C20 C21 -38.4(2) . . . . ?
Mo1 Mo2 C20 C21 -96.5(3) . . . . ?
C11 Mo2 C20 C24 152.9(3) . . . . ?
C12 Mo2 C20 C24 100.7(4) . . . . ?
C21 Mo2 C20 C24 -110.8(5) . . . . ?
C10 Mo2 C20 C24 -53.2(5) . . . . ?
C9 Mo2 C20 C24 -9.9(7) . . . . ?
C6 Mo2 C20 C24 -35.7(4) . . . . ?
C7 Mo2 C20 C24 -0.8(4) . . . . ?
C8 Mo2 C20 C24 19.9(4) . . . . ?
S3 Mo2 C20 C24 -149.2(4) . . . . ?
Mo1 Mo2 C20 C24 152.7(4) . . . . ?
C11 Mo2 C20 S1 18.2(4) . . . . ?
C12 Mo2 C20 S1 -34.0(3) . . . . ?
C21 Mo2 C20 S1 114.5(4) . . . . ?
C10 Mo2 C20 S1 172.1(2) . . . . ?
C9 Mo2 C20 S1 -144.6(4) . . . . ?
C6 Mo2 C20 S1 -170.4(3) . . . . ?
C7 Mo2 C20 S1 -135.5(3) . . . . ?
C8 Mo2 C20 S1 -114.8(3) . . . . ?
S3 Mo2 C20 S1 76.1(2) . . . . ?
Mo1 Mo2 C20 S1 17.99(19) . . . . ?
C24 C20 C21 C22 -23.8(7) . . . . ?
S1 C20 C21 C22 130.6(5) . . . . ?
Mo2 C20 C21 C22 -131.5(5) . . . . ?
C24 C20 C21 S3 170.8(4) . . . . ?
S1 C20 C21 S3 -34.8(5) . . . . ?
Mo2 C20 C21 S3 63.1(3) . . . . ?
C24 C20 C21 Mo2 107.7(4) . . . . ?
S1 C20 C21 Mo2 -97.9(3) . . . . ?
Mo2 S3 C21 C20 -64.2(4) . . . . ?
Mo1 S3 C21 C20 -6.4(4) . . . . ?
Mo2 S3 C21 C22 128.4(4) . . . . ?
Mo1 S3 C21 C22 -173.7(3) . . . . ?
Mo1 S3 C21 Mo2 57.87(12) . . . . ?
C11 Mo2 C21 C20 111.4(3) . . . . ?
C12 Mo2 C21 C20 36.5(3) . . . . ?
C10 Mo2 C21 C20 -137.0(3) . . . . ?
C9 Mo2 C21 C20 -135.7(3) . . . . ?
C6 Mo2 C21 C20 -105.7(3) . . . . ?
C7 Mo2 C21 C20 -76.2(3) . . . . ?
C8 Mo2 C21 C20 -81.0(4) . . . . ?
S3 Mo2 C21 C20 124.2(3) . . . . ?
Mo1 Mo2 C21 C20 76.4(3) . . . . ?
C11 Mo2 C21 C22 -120.7(5) . . . . ?
C12 Mo2 C21 C22 164.4(4) . . . . ?
C20 Mo2 C21 C22 127.8(6) . . . . ?
C10 Mo2 C21 C22 -9.2(5) . . . . ?
C9 Mo2 C21 C22 -7.8(6) . . . . ?
C6 Mo2 C21 C22 22.1(5) . . . . ?
C7 Mo2 C21 C22 51.6(5) . . . . ?
C8 Mo2 C21 C22 46.8(6) . . . . ?
S3 Mo2 C21 C22 -108.0(5) . . . . ?
Mo1 Mo2 C21 C22 -155.7(5) . . . . ?
C11 Mo2 C21 S3 -12.8(3) . . . . ?
C12 Mo2 C21 S3 -87.7(2) . . . . ?
C20 Mo2 C21 S3 -124.2(3) . . . . ?
C10 Mo2 C21 S3 98.8(2) . . . . ?
C9 Mo2 C21 S3 100.1(3) . . . . ?
C6 Mo2 C21 S3 130.1(2) . . . . ?
C7 Mo2 C21 S3 159.58(17) . . . . ?
C8 Mo2 C21 S3 154.8(2) . . . . ?
Mo1 Mo2 C21 S3 -47.78(13) . . . . ?
C23 O5 C22 O6 -1.1(8) . . . . ?
C23 O5 C22 C21 -175.0(4) . . . . ?
C20 C21 C22 O6 136.8(6) . . . . ?
S3 C21 C22 O6 -57.4(7) . . . . ?
Mo2 C21 C22 O6 31.7(8) . . . . ?
C20 C21 C22 O5 -49.3(7) . . . . ?
S3 C21 C22 O5 116.5(4) . . . . ?
Mo2 C21 C22 O5 -154.5(4) . . . . ?
C25 O7 C24 O8 -8.8(7) . . . . ?
C25 O7 C24 C20 172.3(5) . . . . ?
C21 C20 C24 O8 -9.8(8) . . . . ?
S1 C20 C24 O8 -164.3(4) . . . . ?
Mo2 C20 C24 O8 65.9(6) . . . . ?
C21 C20 C24 O7 169.0(4) . . . . ?
S1 C20 C24 O7 14.5(6) . . . . ?
Mo2 C20 C24 O7 -115.2(4) . . . . ?
